data_2212883
loop_
_publ_author_name
'Maribel Navarro'
'Oscar Corona'
'Teresa Gonz\'alez'

_publ_section_title
;(2,2'-Biquinoline-\k^2^<i>N</i>,<i>N</i>')bis(triphenylphosphine-\k<i>P</i>)copper(I)
 nitrate 2,2'-biquinoline hemisolvate hemihydrate
;
_journal_coeditor_code HB2302
_journal_issue 4
_journal_name_full 'Acta Crystallographica Section E'
_journal_page_first m1153
_journal_page_last m1155
_journal_paper_doi 10.1107/S1600536807011932
_journal_volume 63
_journal_year 2007
_chemical_formula_iupac '[Cu (C18 H12 N2) (C18 H15 P)2] N O3, 0.5C18 H12 N2, 0.5H2 O'
_chemical_formula_moiety 'C54 H42 Cu N2 P2 +, N O3 -, 0.5C18 H12 N2, 0.5H2 O'
_chemical_formula_sum 'C63 H49 Cu N4 O3.5 P2'
_chemical_formula_weight 1043.55
_chemical_name_systematic
;
(2,2'-Biquinoline-\k^2^N,N')bis(triphenylphosphine-\kP)copper(I) nitrate
2,2'-biquinoline hemisolvate hemihydrate
;
_space_group_IT_number 2
_symmetry_cell_setting triclinic
_symmetry_space_group_name_Hall '-P 1'
_symmetry_space_group_name_H-M 'P -1'
_atom_sites_solution_hydrogens geom
_atom_sites_solution_primary direct
_atom_sites_solution_secondary difmap
_cell_angle_alpha 69.55(2)
_cell_angle_beta 86.29(3)
_cell_angle_gamma 64.987(18)
_cell_formula_units_Z 2
_cell_length_a 13.146(2)
_cell_length_b 15.0739(8)
_cell_length_c 15.580(3)
_cell_measurement_reflns_used 12907
_cell_measurement_temperature 293(2)
_cell_measurement_theta_max 28.178
_cell_measurement_theta_min 1.401
_cell_volume 2608.9(9)
_computing_cell_refinement CrystalClear
_computing_data_collection 'CrystalClear (Rigaku, 2005)'
_computing_data_reduction CrystalClear
_computing_molecular_graphics 'SHELXLTL and DIAMOND (Brandenburg, 2001)'
_computing_publication_material 'SHELXLTL and PLATON (Spek, 2003)'
_computing_structure_refinement SHELXLTL
_computing_structure_solution 'SHELXLTL (Bruker, 1998)'
_diffrn_ambient_temperature 293(2)
_diffrn_measured_fraction_theta_full 0.972
_diffrn_measured_fraction_theta_max 0.768
_diffrn_measurement_device 'Mercury (2x2 bin mode)'
_diffrn_measurement_device_type 'Rigaku AFC7S Mercury'
_diffrn_measurement_method \w
_diffrn_radiation_monochromator graphite
_diffrn_radiation_source 'Normal-focus sealed tube'
_diffrn_radiation_type MoK\a
_diffrn_radiation_wavelength 0.71070
_diffrn_reflns_av_R_equivalents 0.0722
_diffrn_reflns_av_sigmaI/netI 0.1040
_diffrn_reflns_limit_h_max 16
_diffrn_reflns_limit_h_min -16
_diffrn_reflns_limit_k_max 19
_diffrn_reflns_limit_k_min -19
_diffrn_reflns_limit_l_max 20
_diffrn_reflns_limit_l_min -20
_diffrn_reflns_number 29560
_diffrn_reflns_theta_full 25.00
_diffrn_reflns_theta_max 28.18
_diffrn_reflns_theta_min 1.40
_diffrn_standards_decay_% 0
_diffrn_standards_interval_count 0
_diffrn_standards_interval_time 0
_diffrn_standards_number 0
_exptl_absorpt_coefficient_mu 0.533
_exptl_absorpt_correction_T_max 0.845
_exptl_absorpt_correction_T_min 0.745
_exptl_absorpt_correction_type multi-scan
_exptl_absorpt_process_details '(Jacobson, 1998)'
_exptl_crystal_colour Orange
_exptl_crystal_density_diffrn 1.327
_exptl_crystal_density_method 'not measured'
_exptl_crystal_description Block
_exptl_crystal_F_000 1084
_exptl_crystal_size_max 0.48
_exptl_crystal_size_mid 0.38
_exptl_crystal_size_min 0.25
_refine_diff_density_max 0.364
_refine_diff_density_min -0.332
_refine_ls_extinction_method none
_refine_ls_goodness_of_fit_ref 1.147
_refine_ls_hydrogen_treatment constr
_refine_ls_matrix_type full
_refine_ls_number_parameters 704
_refine_ls_number_reflns 9848
_refine_ls_number_restraints 134
_refine_ls_restrained_S_all 1.146
_refine_ls_R_factor_all 0.1597
_refine_ls_R_factor_gt 0.0854
_refine_ls_shift/su_max 0.000
_refine_ls_shift/su_mean 0.000
_refine_ls_structure_factor_coef Fsqd
_refine_ls_weighting_details 'calc w=1/[\s^2^(Fo^2^)+(0.0424P)^2^+1.6701P] where P=(Fo^2^+2Fc^2^)/3'
_refine_ls_weighting_scheme calc
_refine_ls_wR_factor_gt 0.1440
_refine_ls_wR_factor_ref 0.1736
_reflns_number_gt 5595
_reflns_number_total 9848
_reflns_threshold_expression I>2\s(I)
_cod_data_source_file hb2302.cif
_cod_data_source_block I
_cod_depositor_comments
;
 Marking attached hydrogen atoms.

 Antanas Vaitkus,
 2017-08-07
;
_cod_original_cell_volume 2608.9(6)
_cod_original_formula_sum 'C63 H49 Cu1 N4 O3.5 P2'
_cod_database_code 2212883
_cod_database_fobs_code 2212883

loop_
_symmetry_equiv_pos_as_xyz
'x, y, z'
'-x, -y, -z'

loop_
_atom_site_type_symbol
_atom_site_label
_atom_site_fract_x
_atom_site_fract_y
_atom_site_fract_z
_atom_site_U_iso_or_equiv
_atom_site_adp_type
_atom_site_calc_flag
_atom_site_refinement_flags
_atom_site_occupancy
_atom_site_disorder_assembly
_atom_site_disorder_group
_atom_site_attached_hydrogens
Cu Cu1 0.29170(5) 0.35915(5) 0.31141(4) 0.0536(2) Uani d . 1 . . 0
P P1 0.15909(11) 0.42214(10) 0.19052(9) 0.0503(4) Uani d . 1 . . 0
P P2 0.44937(11) 0.39276(10) 0.29022(9) 0.0516(4) Uani d . 1 . . 0
N N1 0.2334(3) 0.3690(4) 0.4378(3) 0.0593(11) Uani d . 1 . . 0
N N2 0.3322(3) 0.1991(3) 0.3898(3) 0.0549(11) Uani d . 1 . . 0
C C1 0.2576(4) 0.2765(5) 0.5040(4) 0.0645(15) Uani d . 1 . . 0
C C2 0.2386(5) 0.2669(6) 0.5976(4) 0.089(2) Uani d . 1 . . 0
H H2A 0.2594 0.2013 0.6433 0.107 Uiso calc R 1 . . 0
C C3 0.1895(6) 0.3551(7) 0.6186(5) 0.099(2) Uani d . 1 . . 0
H H3A 0.1765 0.3494 0.6793 0.119 Uiso calc R 1 . . 0
C C4 0.1580(5) 0.4550(6) 0.5506(4) 0.0828(19) Uani d . 1 . . 0
C C5 0.1052(6) 0.5496(7) 0.5665(5) 0.104(2) Uani d . 1 . . 0
H H5A 0.0880 0.5483 0.6257 0.125 Uiso calc R 1 . . 0
C C6 0.0787(6) 0.6428(7) 0.4973(6) 0.107(2) Uani d . 1 . . 0
H H6A 0.0404 0.7048 0.5087 0.129 Uiso calc R 1 . . 0
C C7 0.1086(5) 0.6462(5) 0.4087(5) 0.089(2) Uani d . 1 . . 0
H H7A 0.0933 0.7100 0.3617 0.107 Uiso calc R 1 . . 0
C C8 0.1608(5) 0.5543(5) 0.3918(4) 0.0750(17) Uani d . 1 . . 0
H H8A 0.1809 0.5570 0.3329 0.090 Uiso calc R 1 . . 0
C C9 0.1846(4) 0.4574(5) 0.4600(4) 0.0637(15) Uani d . 1 . . 0
C C10 0.3062(4) 0.1830(4) 0.4765(4) 0.0611(14) Uani d . 1 . . 0
C C11 0.3194(5) 0.0847(5) 0.5375(4) 0.0806(18) Uani d . 1 . . 0
H H11A 0.3006 0.0760 0.5975 0.097 Uiso calc R 1 . . 0
C C12 0.3597(5) 0.0020(5) 0.5089(5) 0.0853(19) Uani d . 1 . . 0
H H12A 0.3671 -0.0632 0.5492 0.102 Uiso calc R 1 . . 0
C C13 0.3902(5) 0.0138(4) 0.4196(4) 0.0685(16) Uani d . 1 . . 0
C C14 0.4351(5) -0.0687(5) 0.3837(5) 0.0809(18) Uani d . 1 . . 0
H H14A 0.4450 -0.1356 0.4215 0.097 Uiso calc R 1 . . 0
C C15 0.4638(5) -0.0528(5) 0.2967(6) 0.087(2) Uani d . 1 . . 0
H H15A 0.4939 -0.1083 0.2754 0.105 Uiso calc R 1 . . 0
C C16 0.4477(5) 0.0493(5) 0.2379(4) 0.0784(17) Uani d . 1 . . 0
H H16A 0.4679 0.0605 0.1780 0.094 Uiso calc R 1 . . 0
C C17 0.4028(4) 0.1309(4) 0.2689(4) 0.0664(15) Uani d . 1 . . 0
H H17A 0.3908 0.1977 0.2291 0.080 Uiso calc R 1 . . 0
C C18 0.3743(4) 0.1160(4) 0.3603(4) 0.0570(13) Uani d . 1 . . 0
C C19 0.0941(4) 0.5637(4) 0.1315(3) 0.0509(13) Uani d . 1 . . 0
C C25 0.2218(4) 0.3674(4) 0.1023(3) 0.0511(13) Uani d . 1 . . 0
C C31 0.0343(4) 0.3943(4) 0.2135(3) 0.0496(12) Uani d . 1 . . 0
C C37 0.4306(5) 0.5289(4) 0.2432(3) 0.0529(13) Uani d . 1 . . 0
C C43 0.5368(4) 0.3439(4) 0.3993(3) 0.0523(13) Uani d . 1 . . 0
C C49 0.5481(4) 0.3330(4) 0.2158(3) 0.0524(13) Uani d . 1 . . 0
C C20 0.0293(4) 0.6247(4) 0.1824(4) 0.0663(15) Uani d . 1 . . 0
H H20A 0.0178 0.5921 0.2425 0.080 Uiso calc R 1 . . 0
C C26 0.3204(4) 0.3746(4) 0.0699(3) 0.0592(14) Uani d . 1 . . 0
H H26A 0.3470 0.4143 0.0879 0.071 Uiso calc R 1 . . 0
C C32 0.0469(4) 0.3009(4) 0.2813(4) 0.0630(15) Uani d . 1 . . 0
H H32A 0.1161 0.2553 0.3157 0.076 Uiso calc R 1 . . 0
C C38 0.5164(5) 0.5563(5) 0.2524(4) 0.0662(15) Uani d . 1 . . 0
H H38A 0.5849 0.5047 0.2849 0.079 Uiso calc R 1 . . 0
C C44 0.4840(5) 0.3835(5) 0.4661(4) 0.0722(16) Uani d . 1 . . 0
H H44A 0.4083 0.4309 0.4547 0.087 Uiso calc R 1 . . 0
C C50 0.5929(5) 0.2256(4) 0.2390(4) 0.0674(15) Uani d . 1 . . 0
H H50A 0.5753 0.1854 0.2930 0.081 Uiso calc R 1 . . 0
C C21 -0.0175(5) 0.7323(5) 0.1445(5) 0.0803(18) Uani d . 1 . . 0
H H21A -0.0608 0.7717 0.1791 0.096 Uiso calc R 1 . . 0
C C27 0.3794(4) 0.3241(4) 0.0116(4) 0.0660(15) Uani d . 1 . . 0
H H27A 0.4453 0.3293 -0.0091 0.079 Uiso calc R 1 . . 0
C C33 -0.0449(5) 0.2753(5) 0.2978(4) 0.0741(17) Uani d . 1 . . 0
H H33A -0.0367 0.2124 0.3430 0.089 Uiso calc R 1 . . 0
C C39 0.5020(6) 0.6599(5) 0.2137(4) 0.0753(17) Uani d . 1 . . 0
H H39A 0.5602 0.6771 0.2209 0.090 Uiso calc R 1 . . 0
C C45 0.5428(6) 0.3532(5) 0.5498(4) 0.0862(19) Uani d . 1 . . 0
H H45A 0.5062 0.3803 0.5942 0.103 Uiso calc R 1 . . 0
C C51 0.6637(5) 0.1763(5) 0.1833(5) 0.0794(18) Uani d . 1 . . 0
H H51A 0.6943 0.1038 0.2005 0.095 Uiso calc R 1 . . 0
C C22 -0.0007(5) 0.7820(5) 0.0558(5) 0.087(2) Uani d . 1 . . 0
H H22A -0.0309 0.8547 0.0312 0.105 Uiso calc R 1 . . 0
C C28 0.3398(5) 0.2657(5) -0.0159(4) 0.0721(17) Uani d . 1 . . 0
H H28A 0.3801 0.2306 -0.0545 0.087 Uiso calc R 1 . . 0
C C34 -0.1472(5) 0.3432(5) 0.2470(4) 0.0780(17) Uani d . 1 . . 0
H H34A -0.2080 0.3257 0.2576 0.094 Uiso calc R 1 . . 0
C C40 0.4003(7) 0.7370(5) 0.1645(4) 0.085(2) Uani d . 1 . . 0
H H40A 0.3897 0.8063 0.1387 0.101 Uiso calc R 1 . . 0
C C46 0.6532(7) 0.2842(6) 0.5674(5) 0.089(2) Uani d . 1 . . 0
H H46A 0.6923 0.2639 0.6237 0.107 Uiso calc R 1 . . 0
C C52 0.6882(5) 0.2355(6) 0.1027(5) 0.0833(19) Uani d . 1 . . 0
H H52A 0.7346 0.2034 0.0645 0.100 Uiso calc R 1 . . 0
C C23 0.0604(5) 0.7243(5) 0.0039(4) 0.0792(18) Uani d . 1 . . 0
H H23A 0.0699 0.7579 -0.0566 0.095 Uiso calc R 1 . . 0
C C29 0.2413(5) 0.2587(4) 0.0133(4) 0.0722(16) Uani d . 1 . . 0
H H29A 0.2145 0.2204 -0.0066 0.087 Uiso calc R 1 . . 0
C C35 -0.1598(5) 0.4360(5) 0.1814(4) 0.0763(17) Uani d . 1 . . 0
H H35A -0.2294 0.4822 0.1477 0.092 Uiso calc R 1 . . 0
C C41 0.3153(6) 0.7103(5) 0.1542(4) 0.0833(19) Uani d . 1 . . 0
H H41A 0.2473 0.7620 0.1207 0.100 Uiso calc R 1 . . 0
C C47 0.7071(5) 0.2447(5) 0.5015(5) 0.0860(19) Uani d . 1 . . 0
H H47A 0.7829 0.1977 0.5134 0.103 Uiso calc R 1 . . 0
C C53 0.6436(5) 0.3427(5) 0.0786(4) 0.0766(17) Uani d . 1 . . 0
H H53A 0.6602 0.3826 0.0238 0.092 Uiso calc R 1 . . 0
C C24 0.1084(4) 0.6151(4) 0.0416(4) 0.0659(15) Uani d . 1 . . 0
H H24A 0.1504 0.5763 0.0061 0.079 Uiso calc R 1 . . 0
C C30 0.1821(4) 0.3091(4) 0.0727(3) 0.0588(14) Uani d . 1 . . 0
H H30A 0.1159 0.3041 0.0927 0.071 Uiso calc R 1 . . 0
C C36 -0.0687(4) 0.4614(4) 0.1647(4) 0.0632(15) Uani d . 1 . . 0
H H36A -0.0778 0.5249 0.1198 0.076 Uiso calc R 1 . . 0
C C42 0.3295(5) 0.6073(4) 0.1929(4) 0.0656(15) Uani d . 1 . . 0
H H42A 0.2711 0.5905 0.1853 0.079 Uiso calc R 1 . . 0
C C48 0.6495(5) 0.2742(4) 0.4178(4) 0.0664(15) Uani d . 1 . . 0
H H48A 0.6868 0.2470 0.3736 0.080 Uiso calc R 1 . . 0
C C54 0.5745(4) 0.3920(4) 0.1344(3) 0.0593(14) Uani d . 1 . . 0
H H54A 0.5458 0.4644 0.1176 0.071 Uiso calc R 1 . . 0
N N3 1.0777(4) 0.0128(4) 0.4012(4) 0.0779(14) Uani d . 1 . . 0
C C55 1.0010(5) -0.0065(4) 0.4542(4) 0.0748(17) Uani d . 1 . . 0
C C56 0.9261(6) -0.0373(6) 0.4274(5) 0.097(2) Uani d . 1 . . 0
H H56A 0.8726 -0.0493 0.4660 0.117 Uiso calc R 1 . . 0
C C57 0.9312(6) -0.0497(6) 0.3460(6) 0.104(2) Uani d . 1 . . 0
H H57A 0.8816 -0.0713 0.3290 0.125 Uiso calc R 1 . . 0
C C58 1.0097(6) -0.0309(5) 0.2863(5) 0.090(2) Uani d . 1 . . 0
C C59 1.0234(7) -0.0422(5) 0.1987(6) 0.110(2) Uani d . 1 . . 0
H H59A 0.9752 -0.0619 0.1768 0.132 Uiso calc R 1 . . 0
C C60 1.1033(8) -0.0252(6) 0.1469(6) 0.109(3) Uani d . 1 . . 0
H H60A 1.1118 -0.0361 0.0912 0.131 Uiso calc R 1 . . 0
C C61 1.1742(7) 0.0090(6) 0.1760(6) 0.107(2) Uani d . 1 . . 0
H H61A 1.2284 0.0222 0.1391 0.129 Uiso calc R 1 . . 0
C C62 1.1634(6) 0.0228(5) 0.2588(5) 0.099(2) Uani d . 1 . . 0
H H62A 1.2095 0.0469 0.2772 0.119 Uiso calc R 1 . . 0
C C63 1.0837(6) 0.0010(5) 0.3168(5) 0.0797(18) Uani d . 1 . . 0
O O1WA 0.5525(8) 0.0455(7) -0.0718(6) 0.112(3) Uani d P 0.50 . . 2
N N4A 0.7238(17) -0.0230(15) 0.1025(14) 0.136(7) Uani d PDU 0.294(10) A 1 0
O O1A 0.730(2) -0.073(2) 0.1850(14) 0.170(10) Uani d PDU 0.294(10) A 1 0
O O2A 0.8016(16) 0.0002(15) 0.0727(14) 0.158(8) Uani d PDU 0.294(10) A 1 0
O O3A 0.6437(16) -0.0021(19) 0.0510(15) 0.204(10) Uani d PDU 0.294(10) A 1 0
N N4B 0.7192(9) -0.0795(8) 0.1484(7) 0.126(4) Uani d PDU 0.706(10) A 2 0
O O1B 0.7652(7) -0.0850(6) 0.2174(5) 0.112(3) Uani d PDU 0.706(10) A 2 0
O O2B 0.7322(9) -0.0259(9) 0.0720(7) 0.201(6) Uani d PDU 0.706(10) A 2 0
O O3B 0.6687(8) -0.1328(9) 0.1538(7) 0.194(5) Uani d PDU 0.706(10) A 2 0

loop_
_atom_site_aniso_label
_atom_site_aniso_U_11
_atom_site_aniso_U_22
_atom_site_aniso_U_33
_atom_site_aniso_U_12
_atom_site_aniso_U_13
_atom_site_aniso_U_23
Cu1 0.0549(4) 0.0597(4) 0.0452(4) -0.0253(3) 0.0093(3) -0.0174(3)
P1 0.0487(8) 0.0565(8) 0.0458(8) -0.0225(7) 0.0085(6) -0.0189(7)
P2 0.0530(8) 0.0572(8) 0.0456(8) -0.0262(7) 0.0096(7) -0.0167(7)
N1 0.051(3) 0.075(3) 0.054(3) -0.029(2) 0.013(2) -0.024(3)
N2 0.052(3) 0.053(3) 0.052(3) -0.023(2) 0.003(2) -0.009(2)
C1 0.055(3) 0.088(4) 0.052(4) -0.036(3) 0.011(3) -0.021(4)
C2 0.092(5) 0.114(6) 0.055(4) -0.049(4) 0.020(4) -0.018(4)
C3 0.096(5) 0.146(7) 0.054(4) -0.049(5) 0.021(4) -0.040(5)
C4 0.074(4) 0.114(6) 0.065(4) -0.039(4) 0.022(4) -0.041(5)
C5 0.102(6) 0.139(7) 0.088(6) -0.041(5) 0.030(5) -0.075(6)
C6 0.106(6) 0.113(6) 0.116(7) -0.036(5) 0.029(5) -0.071(6)
C7 0.100(5) 0.089(5) 0.084(5) -0.037(4) 0.019(4) -0.043(4)
C8 0.070(4) 0.082(4) 0.074(4) -0.025(3) 0.015(3) -0.039(4)
C9 0.049(3) 0.082(4) 0.057(4) -0.024(3) 0.010(3) -0.027(4)
C10 0.048(3) 0.070(4) 0.060(4) -0.035(3) -0.002(3) -0.003(3)
C11 0.083(5) 0.084(5) 0.067(4) -0.044(4) 0.002(3) -0.007(4)
C12 0.073(4) 0.076(5) 0.083(5) -0.041(4) -0.010(4) 0.012(4)
C13 0.061(4) 0.061(4) 0.076(4) -0.031(3) -0.012(3) -0.008(4)
C14 0.081(4) 0.058(4) 0.096(5) -0.035(3) -0.012(4) -0.008(4)
C15 0.079(5) 0.069(5) 0.120(6) -0.033(4) 0.000(4) -0.038(5)
C16 0.079(4) 0.067(4) 0.088(5) -0.026(3) 0.007(4) -0.032(4)
C17 0.067(4) 0.054(3) 0.071(4) -0.022(3) 0.004(3) -0.018(3)
C18 0.047(3) 0.053(3) 0.061(4) -0.021(3) -0.005(3) -0.009(3)
C19 0.049(3) 0.053(3) 0.053(3) -0.021(3) 0.007(3) -0.021(3)
C25 0.052(3) 0.058(3) 0.041(3) -0.021(3) 0.007(2) -0.018(3)
C31 0.049(3) 0.051(3) 0.046(3) -0.020(3) 0.008(3) -0.016(3)
C37 0.064(3) 0.050(3) 0.049(3) -0.027(3) 0.014(3) -0.020(3)
C43 0.061(3) 0.053(3) 0.043(3) -0.032(3) 0.006(3) -0.010(3)
C49 0.053(3) 0.055(3) 0.051(3) -0.023(3) 0.010(3) -0.020(3)
C20 0.056(3) 0.062(4) 0.069(4) -0.013(3) 0.002(3) -0.025(3)
C26 0.057(3) 0.069(4) 0.056(3) -0.029(3) 0.014(3) -0.026(3)
C32 0.056(3) 0.062(4) 0.065(4) -0.021(3) 0.006(3) -0.022(3)
C38 0.073(4) 0.073(4) 0.069(4) -0.041(3) 0.021(3) -0.035(3)
C44 0.072(4) 0.086(4) 0.065(4) -0.032(3) 0.007(3) -0.037(4)
C50 0.078(4) 0.062(4) 0.065(4) -0.032(3) 0.011(3) -0.024(3)
C21 0.072(4) 0.067(4) 0.093(5) -0.017(3) 0.001(4) -0.033(4)
C27 0.052(3) 0.084(4) 0.064(4) -0.028(3) 0.017(3) -0.031(3)
C33 0.083(5) 0.063(4) 0.074(4) -0.039(4) 0.018(4) -0.014(3)
C39 0.101(5) 0.087(5) 0.074(4) -0.065(4) 0.034(4) -0.042(4)
C45 0.106(6) 0.104(5) 0.062(4) -0.051(5) 0.011(4) -0.040(4)
C51 0.081(4) 0.066(4) 0.090(5) -0.025(3) 0.008(4) -0.034(4)
C22 0.088(5) 0.050(4) 0.106(6) -0.022(3) -0.017(4) -0.012(4)
C28 0.072(4) 0.083(4) 0.063(4) -0.025(3) 0.018(3) -0.038(3)
C34 0.067(4) 0.092(5) 0.081(5) -0.044(4) 0.018(4) -0.026(4)
C40 0.118(6) 0.054(4) 0.084(5) -0.041(4) 0.026(5) -0.025(4)
C46 0.108(6) 0.097(5) 0.065(4) -0.053(5) -0.014(4) -0.015(4)
C52 0.071(4) 0.103(6) 0.084(5) -0.032(4) 0.024(4) -0.052(5)
C23 0.083(4) 0.066(4) 0.069(4) -0.030(4) -0.005(4) -0.002(4)
C29 0.079(4) 0.080(4) 0.069(4) -0.036(3) 0.011(3) -0.038(4)
C35 0.056(4) 0.095(5) 0.066(4) -0.033(3) 0.004(3) -0.015(4)
C41 0.090(5) 0.062(4) 0.084(5) -0.024(4) 0.012(4) -0.021(4)
C47 0.070(4) 0.092(5) 0.080(5) -0.034(4) -0.015(4) -0.010(4)
C53 0.080(4) 0.095(5) 0.061(4) -0.044(4) 0.028(3) -0.029(4)
C24 0.065(4) 0.071(4) 0.063(4) -0.033(3) 0.004(3) -0.019(3)
C30 0.051(3) 0.071(4) 0.060(3) -0.027(3) 0.009(3) -0.029(3)
C36 0.059(4) 0.069(4) 0.052(3) -0.031(3) 0.003(3) -0.007(3)
C42 0.073(4) 0.058(4) 0.064(4) -0.028(3) 0.009(3) -0.021(3)
C48 0.064(4) 0.071(4) 0.054(4) -0.027(3) 0.001(3) -0.012(3)
C54 0.061(3) 0.067(4) 0.055(3) -0.031(3) 0.013(3) -0.023(3)
N3 0.058(3) 0.071(3) 0.092(4) -0.024(3) -0.002(3) -0.018(3)
C55 0.056(3) 0.063(4) 0.089(5) -0.018(3) -0.001(4) -0.017(4)
C56 0.083(5) 0.123(6) 0.110(6) -0.062(4) 0.009(4) -0.046(5)
C57 0.101(6) 0.123(6) 0.103(6) -0.064(5) 0.000(5) -0.036(5)
C58 0.094(5) 0.078(5) 0.102(6) -0.036(4) 0.007(5) -0.037(4)
C59 0.138(7) 0.083(5) 0.113(7) -0.051(5) 0.008(6) -0.033(5)
C60 0.130(7) 0.079(5) 0.105(6) -0.034(5) 0.020(6) -0.032(5)
C61 0.105(6) 0.096(6) 0.096(6) -0.031(5) 0.015(5) -0.022(5)
C62 0.086(5) 0.103(6) 0.103(6) -0.041(4) 0.013(5) -0.031(5)
C63 0.073(4) 0.063(4) 0.087(5) -0.020(3) -0.004(4) -0.019(4)
O1WA 0.146(8) 0.101(7) 0.099(7) -0.054(6) 0.012(6) -0.046(6)
N4A 0.162(13) 0.141(14) 0.131(11) -0.038(11) 0.017(11) -0.112(10)
O1A 0.172(16) 0.157(15) 0.146(12) -0.015(13) 0.022(13) -0.085(14)
O2A 0.135(17) 0.156(16) 0.166(15) -0.017(13) 0.017(13) -0.095(12)
O3A 0.134(16) 0.202(18) 0.204(16) -0.017(14) -0.037(13) -0.053(16)
N4B 0.124(8) 0.142(9) 0.115(6) -0.018(6) 0.025(6) -0.100(7)
O1B 0.143(8) 0.089(6) 0.107(5) -0.045(6) 0.002(5) -0.043(5)
O2B 0.187(13) 0.192(11) 0.112(5) 0.011(8) 0.007(8) -0.042(8)
O3B 0.179(9) 0.264(12) 0.226(10) -0.094(8) 0.027(7) -0.188(9)

loop_
_atom_type_symbol
_atom_type_description
_atom_type_scat_dispersion_real
_atom_type_scat_dispersion_imag
_atom_type_scat_source
C C 0.0033 0.0016 'International Tables Vol C Tables 4.2.6.8 and 6.1.1.4'
H H 0.0000 0.0000 'International Tables Vol C Tables 4.2.6.8 and 6.1.1.4'
N N 0.0061 0.0033 'International Tables Vol C Tables 4.2.6.8 and 6.1.1.4'
P P 0.1023 0.0942 'International Tables Vol C Tables 4.2.6.8 and 6.1.1.4'
O O 0.0106 0.0060 'International Tables Vol C Tables 4.2.6.8 and 6.1.1.4'
Cu Cu 0.3201 1.2651 'International Tables Vol C Tables 4.2.6.8 and 6.1.1.4'

loop_
_geom_angle_atom_site_label_1
_geom_angle_atom_site_label_2
_geom_angle_atom_site_label_3
_geom_angle_site_symmetry_3
_geom_angle
_geom_angle_publ_flag
N1 Cu1 N2 . 78.85(17) y
N1 Cu1 P1 . 117.50(12) y
N2 Cu1 P1 . 110.83(12) y
N1 Cu1 P2 . 109.08(12) y
N2 Cu1 P2 . 112.38(11) y
P1 Cu1 P2 . 120.73(5) y
C19 P1 C25 . 105.6(2) ?
C19 P1 C31 . 101.5(2) ?
C25 P1 C31 . 104.0(2) ?
C19 P1 Cu1 . 115.97(17) ?
C25 P1 Cu1 . 110.27(16) ?
C31 P1 Cu1 . 118.08(17) ?
C37 P2 C49 . 102.7(2) ?
C37 P2 C43 . 100.9(2) ?
C49 P2 C43 . 104.3(2) ?
C37 P2 Cu1 . 119.07(18) ?
C49 P2 Cu1 . 115.36(17) ?
C43 P2 Cu1 . 112.52(16) ?
C1 N1 C9 . 118.5(5) ?
C1 N1 Cu1 . 114.0(3) ?
C9 N1 Cu1 . 127.1(4) ?
C10 N2 C18 . 118.7(5) ?
C10 N2 Cu1 . 113.3(4) ?
C18 N2 Cu1 . 127.9(3) ?
N1 C1 C2 . 121.8(6) ?
N1 C1 C10 . 116.9(5) ?
C2 C1 C10 . 121.2(6) ?
C3 C2 C1 . 119.0(6) ?
C3 C2 H2A . 120.5 ?
C1 C2 H2A . 120.5 ?
C2 C3 C4 . 121.3(6) ?
C2 C3 H3A . 119.3 ?
C4 C3 H3A . 119.3 ?
C5 C4 C3 . 124.7(6) ?
C5 C4 C9 . 119.2(7) ?
C3 C4 C9 . 116.1(6) ?
C6 C5 C4 . 121.2(7) ?
C6 C5 H5A . 119.4 ?
C4 C5 H5A . 119.4 ?
C5 C6 C7 . 120.3(7) ?
C5 C6 H6A . 119.9 ?
C7 C6 H6A . 119.9 ?
C8 C7 C6 . 119.3(7) ?
C8 C7 H7A . 120.3 ?
C6 C7 H7A . 120.3 ?
C7 C8 C9 . 122.1(6) ?
C7 C8 H8A . 119.0 ?
C9 C8 H8A . 119.0 ?
N1 C9 C8 . 119.1(5) ?
N1 C9 C4 . 123.1(6) ?
C8 C9 C4 . 117.9(6) ?
N2 C10 C11 . 122.2(6) ?
N2 C10 C1 . 116.4(5) ?
C11 C10 C1 . 121.3(5) ?
C12 C11 C10 . 119.8(6) ?
C12 C11 H11A . 120.1 ?
C10 C11 H11A . 120.1 ?
C11 C12 C13 . 120.5(6) ?
C11 C12 H12A . 119.7 ?
C13 C12 H12A . 119.7 ?
C12 C13 C14 . 124.7(6) ?
C12 C13 C18 . 117.2(6) ?
C14 C13 C18 . 118.1(6) ?
C15 C14 C13 . 122.0(6) ?
C15 C14 H14A . 119.0 ?
C13 C14 H14A . 119.0 ?
C14 C15 C16 . 119.6(6) ?
C14 C15 H15A . 120.2 ?
C16 C15 H15A . 120.2 ?
C17 C16 C15 . 120.2(6) ?
C17 C16 H16A . 119.9 ?
C15 C16 H16A . 119.9 ?
C16 C17 C18 . 121.3(5) ?
C16 C17 H17A . 119.3 ?
C18 C17 H17A . 119.3 ?
N2 C18 C17 . 119.8(5) ?
N2 C18 C13 . 121.5(5) ?
C17 C18 C13 . 118.7(5) ?
C24 C19 C20 . 118.0(5) ?
C24 C19 P1 . 124.8(4) ?
C20 C19 P1 . 117.2(4) ?
C26 C25 C30 . 118.3(4) ?
C26 C25 P1 . 118.5(4) ?
C30 C25 P1 . 122.8(4) ?
C36 C31 C32 . 119.3(5) ?
C36 C31 P1 . 122.4(4) ?
C32 C31 P1 . 118.3(4) ?
C38 C37 C42 . 118.3(5) ?
C38 C37 P2 . 121.9(4) ?
C42 C37 P2 . 119.7(4) ?
C44 C43 C48 . 118.4(5) ?
C44 C43 P2 . 116.1(4) ?
C48 C43 P2 . 125.4(4) ?
C50 C49 C54 . 118.6(5) ?
C50 C49 P2 . 118.6(4) ?
C54 C49 P2 . 122.7(4) ?
C21 C20 C19 . 120.8(5) ?
C21 C20 H20A . 119.6 ?
C19 C20 H20A . 119.6 ?
C27 C26 C25 . 121.4(5) ?
C27 C26 H26A . 119.3 ?
C25 C26 H26A . 119.3 ?
C31 C32 C33 . 119.7(5) ?
C31 C32 H32A . 120.1 ?
C33 C32 H32A . 120.1 ?
C37 C38 C39 . 121.3(6) ?
C37 C38 H38A . 119.4 ?
C39 C38 H38A . 119.4 ?
C43 C44 C45 . 120.6(6) ?
C43 C44 H44A . 119.7 ?
C45 C44 H44A . 119.7 ?
C49 C50 C51 . 121.4(5) ?
C49 C50 H50A . 119.3 ?
C51 C50 H50A . 119.3 ?
C20 C21 C22 . 120.4(6) ?
C20 C21 H21A . 119.8 ?
C22 C21 H21A . 119.8 ?
C26 C27 C28 . 119.5(5) ?
C26 C27 H27A . 120.3 ?
C28 C27 H27A . 120.3 ?
C34 C33 C32 . 120.0(6) ?
C34 C33 H33A . 120.0 ?
C32 C33 H33A . 120.0 ?
C40 C39 C38 . 119.5(6) ?
C40 C39 H39A . 120.2 ?
C38 C39 H39A . 120.2 ?
C46 C45 C44 . 120.5(6) ?
C46 C45 H45A . 119.8 ?
C44 C45 H45A . 119.8 ?
C52 C51 C50 . 119.4(6) ?
C52 C51 H51A . 120.3 ?
C50 C51 H51A . 120.3 ?
C23 C22 C21 . 120.0(6) ?
C23 C22 H22A . 120.0 ?
C21 C22 H22A . 120.0 ?
C29 C28 C27 . 120.7(5) ?
C29 C28 H28A . 119.6 ?
C27 C28 H28A . 119.6 ?
C35 C34 C33 . 120.2(6) ?
C35 C34 H34A . 119.9 ?
C33 C34 H34A . 119.9 ?
C41 C40 C39 . 119.6(6) ?
C41 C40 H40A . 120.2 ?
C39 C40 H40A . 120.2 ?
C45 C46 C47 . 119.6(6) ?
C45 C46 H46A . 120.2 ?
C47 C46 H46A . 120.2 ?
C51 C52 C53 . 119.7(6) ?
C51 C52 H52A . 120.1 ?
C53 C52 H52A . 120.1 ?
C22 C23 C24 . 120.1(6) ?
C22 C23 H23A . 120.0 ?
C24 C23 H23A . 120.0 ?
C28 C29 C30 . 119.8(5) ?
C28 C29 H29A . 120.1 ?
C30 C29 H29A . 120.1 ?
C34 C35 C36 . 119.9(6) ?
C34 C35 H35A . 120.0 ?
C36 C35 H35A . 120.0 ?
C40 C41 C42 . 120.9(6) ?
C40 C41 H41A . 119.6 ?
C42 C41 H41A . 119.6 ?
C46 C47 C48 . 120.5(6) ?
C46 C47 H47A . 119.7 ?
C48 C47 H47A . 119.7 ?
C52 C53 C54 . 121.1(6) ?
C52 C53 H53A . 119.5 ?
C54 C53 H53A . 119.5 ?
C19 C24 C23 . 120.7(5) ?
C19 C24 H24A . 119.7 ?
C23 C24 H24A . 119.7 ?
C29 C30 C25 . 120.3(5) ?
C29 C30 H30A . 119.9 ?
C25 C30 H30A . 119.9 ?
C31 C36 C35 . 120.8(5) ?
C31 C36 H36A . 119.6 ?
C35 C36 H36A . 119.6 ?
C41 C42 C37 . 120.4(6) ?
C41 C42 H42A . 119.8 ?
C37 C42 H42A . 119.8 ?
C43 C48 C47 . 120.3(5) ?
C43 C48 H48A . 119.8 ?
C47 C48 H48A . 119.8 ?
C53 C54 C49 . 119.8(5) ?
C53 C54 H54A . 120.1 ?
C49 C54 H54A . 120.1 ?
C55 N3 C63 . 118.6(6) ?
N3 C55 C56 . 122.4(6) ?
N3 C55 C55 2_756 116.4(8) ?
C56 C55 C55 2_756 121.3(8) ?
C57 C56 C55 . 119.8(7) ?
C57 C56 H56A . 120.1 ?
C55 C56 H56A . 120.1 ?
C56 C57 C58 . 121.2(7) ?
C56 C57 H57A . 119.4 ?
C58 C57 H57A . 119.4 ?
C57 C58 C63 . 116.6(7) ?
C57 C58 C59 . 126.2(8) ?
C63 C58 C59 . 117.2(7) ?
C60 C59 C58 . 122.2(8) ?
C60 C59 H59A . 118.9 ?
C58 C59 H59A . 118.9 ?
C59 C60 C61 . 120.5(8) ?
C59 C60 H60A . 119.8 ?
C61 C60 H60A . 119.8 ?
C62 C61 C60 . 119.7(8) ?
C62 C61 H61A . 120.1 ?
C60 C61 H61A . 120.1 ?
C61 C62 C63 . 121.2(8) ?
C61 C62 H62A . 119.4 ?
C63 C62 H62A . 119.4 ?
N3 C63 C62 . 119.5(7) ?
N3 C63 C58 . 121.4(6) ?
C62 C63 C58 . 119.1(7) ?
O3A N4A O2A . 121(2) ?
O3A N4A O1A . 120(2) ?
O2A N4A O1A . 119(2) ?
O3B N4B O1B . 121.1(13) ?
O3B N4B O2B . 119.3(13) ?
O1B N4B O2B . 119.2(14) ?

loop_
_geom_bond_atom_site_label_1
_geom_bond_atom_site_label_2
_geom_bond_site_symmetry_2
_geom_bond_distance
_geom_bond_publ_flag
Cu1 N1 . 2.098(4) y
Cu1 N2 . 2.130(4) y
Cu1 P1 . 2.2941(17) y
Cu1 P2 . 2.3117(15) y
P1 C19 . 1.821(5) ?
P1 C25 . 1.822(5) ?
P1 C31 . 1.842(5) ?
P2 C37 . 1.831(5) ?
P2 C49 . 1.840(5) ?
P2 C43 . 1.848(5) ?
N1 C1 . 1.332(6) ?
N1 C9 . 1.370(6) ?
N2 C10 . 1.335(6) ?
N2 C18 . 1.367(6) ?
C1 C2 . 1.430(7) ?
C1 C10 . 1.484(7) ?
C2 C3 . 1.358(8) ?
C2 H2A . 0.9300 ?
C3 C4 . 1.406(9) ?
C3 H3A . 0.9300 ?
C4 C5 . 1.402(9) ?
C4 C9 . 1.423(7) ?
C5 C6 . 1.354(9) ?
C5 H5A . 0.9300 ?
C6 C7 . 1.402(9) ?
C6 H6A . 0.9300 ?
C7 C8 . 1.373(7) ?
C7 H7A . 0.9300 ?
C8 C9 . 1.391(7) ?
C8 H8A . 0.9300 ?
C10 C11 . 1.397(7) ?
C11 C12 . 1.352(8) ?
C11 H11A . 0.9300 ?
C12 C13 . 1.395(8) ?
C12 H12A . 0.9300 ?
C13 C14 . 1.424(8) ?
C13 C18 . 1.425(7) ?
C14 C15 . 1.350(8) ?
C14 H14A . 0.9300 ?
C15 C16 . 1.420(8) ?
C15 H15A . 0.9300 ?
C16 C17 . 1.364(7) ?
C16 H16A . 0.9300 ?
C17 C18 . 1.413(7) ?
C17 H17A . 0.9300 ?
C19 C24 . 1.389(7) ?
C19 C20 . 1.400(6) ?
C25 C26 . 1.394(6) ?
C25 C30 . 1.401(6) ?
C31 C36 . 1.369(6) ?
C31 C32 . 1.382(6) ?
C37 C38 . 1.386(7) ?
C37 C42 . 1.391(7) ?
C43 C44 . 1.382(6) ?
C43 C48 . 1.382(7) ?
C49 C50 . 1.383(7) ?
C49 C54 . 1.391(6) ?
C20 C21 . 1.375(7) ?
C20 H20A . 0.9300 ?
C26 C27 . 1.377(6) ?
C26 H26A . 0.9300 ?
C32 C33 . 1.399(7) ?
C32 H32A . 0.9300 ?
C38 C39 . 1.394(7) ?
C38 H38A . 0.9300 ?
C44 C45 . 1.387(8) ?
C44 H44A . 0.9300 ?
C50 C51 . 1.390(7) ?
C50 H50A . 0.9300 ?
C21 C22 . 1.378(8) ?
C21 H21A . 0.9300 ?
C27 C28 . 1.383(7) ?
C27 H27A . 0.9300 ?
C33 C34 . 1.374(8) ?
C33 H33A . 0.9300 ?
C39 C40 . 1.387(8) ?
C39 H39A . 0.9300 ?
C45 C46 . 1.356(8) ?
C45 H45A . 0.9300 ?
C51 C52 . 1.372(8) ?
C51 H51A . 0.9300 ?
C22 C23 . 1.368(8) ?
C22 H22A . 0.9300 ?
C28 C29 . 1.378(7) ?
C28 H28A . 0.9300 ?
C34 C35 . 1.363(7) ?
C34 H34A . 0.9300 ?
C40 C41 . 1.372(8) ?
C40 H40A . 0.9300 ?
C46 C47 . 1.373(8) ?
C46 H46A . 0.9300 ?
C52 C53 . 1.378(8) ?
C52 H52A . 0.9300 ?
C23 C24 . 1.396(7) ?
C23 H23A . 0.9300 ?
C29 C30 . 1.391(6) ?
C29 H29A . 0.9300 ?
C35 C36 . 1.389(7) ?
C35 H35A . 0.9300 ?
C41 C42 . 1.388(7) ?
C41 H41A . 0.9300 ?
C47 C48 . 1.383(7) ?
C47 H47A . 0.9300 ?
C53 C54 . 1.383(7) ?
C53 H53A . 0.9300 ?
C24 H24A . 0.9300 ?
C30 H30A . 0.9300 ?
C36 H36A . 0.9300 ?
C42 H42A . 0.9300 ?
C48 H48A . 0.9300 ?
C54 H54A . 0.9300 ?
N3 C55 . 1.324(7) ?
N3 C63 . 1.381(7) ?
C55 C56 . 1.391(8) ?
C55 C55 2_756 1.503(12) ?
C56 C57 . 1.339(9) ?
C56 H56A . 0.9300 ?
C57 C58 . 1.396(9) ?
C57 H57A . 0.9300 ?
C58 C63 . 1.421(9) ?
C58 C59 . 1.424(9) ?
C59 C60 . 1.340(9) ?
C59 H59A . 0.9300 ?
C60 C61 . 1.400(10) ?
C60 H60A . 0.9300 ?
C61 C62 . 1.366(9) ?
C61 H61A . 0.9300 ?
C62 C63 . 1.408(8) ?
C62 H62A . 0.9300 ?
N4A O3A . 1.226(15) ?
N4A O2A . 1.228(15) ?
N4A O1A . 1.230(15) ?
N4B O3B . 1.220(12) ?
N4B O1B . 1.229(11) ?
N4B O2B . 1.232(11) ?

loop_
_geom_hbond_atom_site_label_D
_geom_hbond_atom_site_label_H
_geom_hbond_atom_site_label_A
_geom_hbond_site_symmetry_A
_geom_hbond_distance_DH
_geom_hbond_distance_HA
_geom_hbond_distance_DA
_geom_hbond_angle_DHA
C2 H2A O1B 2_656 0.93 2.37 3.225(10) 153
C33 H33A N3 1_455 0.93 2.57 3.367(9) 145
C40 H40A O1WA 2_665 0.93 2.52 3.394(13) 156
C51 H51A O1B . 0.93 2.51 3.430(11) 170
C57 H57A O1B . 0.93 2.50 3.369(13) 155
